data_4065074
loop_
_publ_author_name
'Wooles, Ashley J.'
'Gregson, Matthew'
'Cooper, Oliver J.'
'Middleton-Gear, Amy'
'Mills, David P.'
'Lewis, William'
'Blake, Alexander J.'
'Liddle, Stephen T.'

_publ_section_title
;
 Group 1 Bis(iminophosphorano)methanides, Part 1:N-Alkyl and Silyl
 Derivatives of the Sterically Demanding Methanes H2C(PPh2NR)2(R =
 Adamantyl and Trimethylsilyl)
;
_journal_issue 20
_journal_name_full Organometallics
_journal_page_first 5314
_journal_paper_doi 10.1021/om200553s
_journal_volume 30
_journal_year 2011
_chemical_formula_sum 'C90 H102 Li2 N4 P4'
_chemical_formula_weight 1377.52
_chemical_name_systematic
; 
 ? 
;
_space_group_IT_number 33
_symmetry_cell_setting orthorhombic
_symmetry_space_group_name_Hall 'P 2c -2n'
_symmetry_space_group_name_H-M 'P n a 21'
_atom_sites_solution_hydrogens geom
_atom_sites_solution_primary direct
_atom_sites_solution_secondary difmap
_audit_creation_method 'enCIFer editing of SHELXL-97 created file'
_cell_angle_alpha 90.00
_cell_angle_beta 90.00
_cell_angle_gamma 90.00
_cell_formula_units_Z 4
_cell_length_a 27.3090(7)
_cell_length_b 12.5276(3)
_cell_length_c 22.2817(6)
_cell_measurement_reflns_used 7929
_cell_measurement_temperature 90(2)
_cell_measurement_theta_max 74.42
_cell_measurement_theta_min 3.53
_cell_volume 7622.9(3)
_computing_cell_refinement
;
CrysAlisPro, Oxford Diffraction Ltd.,
Version 1.171.34.36 (release 02-08-2010 CrysAlis171 .NET)
(compiled Nov  6 2009,16:24:50)
;
_computing_data_collection
;
CrysAlisPro, Oxford Diffraction Ltd.,
Version 1.171.34.36 (release 02-08-2010 CrysAlis171 .NET)
(compiled Nov  6 2009,16:24:50)
;
_computing_data_reduction
;
CrysAlisPro, Oxford Diffraction Ltd.,
Version 1.171.34.36 (release 02-08-2010 CrysAlis171 .NET)
(compiled Nov  6 2009,16:24:50)
;
_computing_molecular_graphics ' ? '
_computing_publication_material 'enCIFer(Allen et al.,2004);PLATON(Spek,2003)'
_computing_structure_refinement 'SHELXL97 (Sheldrick, 2008)'
_computing_structure_solution 'SHELXS97 (Sheldrick, 2008)'
_diffrn_ambient_temperature 90(2)
_diffrn_detector_area_resol_mean 10.3613
_diffrn_measured_fraction_theta_full 0.994
_diffrn_measured_fraction_theta_max 0.966
_diffrn_measurement_device_type 'SuperNova, Single source at offset), Atlas'
_diffrn_measurement_method '\w scans'
_diffrn_radiation_monochromator mirror
_diffrn_radiation_source 'SuperNova (Cu) X-ray Source'
_diffrn_radiation_type 'Cu K\a'
_diffrn_radiation_wavelength 1.5418
_diffrn_reflns_av_R_equivalents 0.0452
_diffrn_reflns_av_sigmaI/netI 0.0627
_diffrn_reflns_limit_h_max 33
_diffrn_reflns_limit_h_min -32
_diffrn_reflns_limit_k_max 7
_diffrn_reflns_limit_k_min -15
_diffrn_reflns_limit_l_max 26
_diffrn_reflns_limit_l_min -27
_diffrn_reflns_number 19317
_diffrn_reflns_theta_full 67.50
_diffrn_reflns_theta_max 74.59
_diffrn_reflns_theta_min 3.80
_diffrn_standards_decay_% 0
_diffrn_standards_number 0
_exptl_absorpt_coefficient_mu 1.279
_exptl_absorpt_correction_T_max 1.008
_exptl_absorpt_correction_T_min 0.876
_exptl_absorpt_correction_type gaussian
_exptl_absorpt_process_details
;
CrysAlisPro, Oxford Diffraction Ltd., 
Version 1.171.34.36 (release 02-08-2010 CrysAlis171 .NET) 
(compiled Jan  5 2010,16:28:46) 
Analytical numeric absorption correction using a multifaceted crystal 
model based on expressions derived by R.C. Clark & J.S. Reid. 
(Clark, R. C. & Reid, J. S. (1995). Acta Cryst. A51, 887-897) 
;
_exptl_crystal_colour colourless
_exptl_crystal_density_diffrn 1.200
_exptl_crystal_density_method 'not measured'
_exptl_crystal_description block
_exptl_crystal_F_000 2944
_exptl_crystal_size_max 0.1841
_exptl_crystal_size_mid 0.1123
_exptl_crystal_size_min 0.0880
_refine_diff_density_max 0.506
_refine_diff_density_min -0.514
_refine_diff_density_rms 0.059
_refine_ls_abs_structure_details 'Flack H D (1983), Acta Cryst. A39, 876-881, 2388 Friedel pairs'
_refine_ls_abs_structure_Flack 0.31(2)
_refine_ls_extinction_method none
_refine_ls_goodness_of_fit_ref 1.049
_refine_ls_hydrogen_treatment constr
_refine_ls_matrix_type full
_refine_ls_number_parameters 902
_refine_ls_number_reflns 10402
_refine_ls_number_restraints 1
_refine_ls_restrained_S_all 1.049
_refine_ls_R_factor_all 0.0630
_refine_ls_R_factor_gt 0.0499
_refine_ls_shift/su_max 0.000
_refine_ls_shift/su_mean 0.000
_refine_ls_structure_factor_coef Fsqd
_refine_ls_weighting_details 'calc w=1/[\s^2^(Fo^2^)+(0.0401P)^2^+7.3589P] where P=(Fo^2^+2Fc^2^)/3'
_refine_ls_weighting_scheme calc
_refine_ls_wR_factor_gt 0.1128
_refine_ls_wR_factor_ref 0.1192
_reflns_number_gt 8860
_reflns_number_total 10402
_reflns_threshold_expression I>2\s(I)
_cod_data_source_file om200553s_si_001.cif
_cod_data_source_block 4
_cod_database_code 4065074

loop_
_symmetry_equiv_pos_as_xyz
'x, y, z'
'-x, -y, z+1/2'
'-x+1/2, y+1/2, z+1/2'
'x+1/2, -y+1/2, z'

loop_
_atom_site_label
_atom_site_type_symbol
_atom_site_fract_x
_atom_site_fract_y
_atom_site_fract_z
_atom_site_U_iso_or_equiv
_atom_site_adp_type
_atom_site_occupancy
_atom_site_symmetry_multiplicity
_atom_site_calc_flag
_atom_site_refinement_flags
Li1 Li 0.3143(3) 0.2851(6) 0.2827(3) 0.0260(16) Uani 1 1 d .
Li2 Li 0.4267(3) 0.2756(5) 0.2552(3) 0.0247(15) Uani 1 1 d .
P1 P 0.36847(4) 0.19968(7) 0.38635(4) 0.0163(2) Uani 1 1 d .
P2 P 0.44827(4) 0.38141(7) 0.35577(5) 0.01616(19) Uani 1 1 d .
P3 P 0.37311(4) 0.22227(8) 0.14456(5) 0.0183(2) Uani 1 1 d .
P4 P 0.29479(3) 0.39820(7) 0.18376(5) 0.0167(2) Uani 1 1 d .
N1 N 0.31731(12) 0.1870(2) 0.35260(16) 0.0189(7) Uani 1 1 d .
N2 N 0.46697(12) 0.3949(3) 0.28849(16) 0.0194(7) Uani 1 1 d .
N3 N 0.42238(12) 0.1931(2) 0.17951(15) 0.0181(7) Uani 1 1 d .
N4 N 0.27649(12) 0.4111(3) 0.25162(16) 0.0193(7) Uani 1 1 d .
C1 C 0.39470(15) 0.3086(3) 0.34983(18) 0.0180(8) Uani 1 1 d .
H1 H 0.3678 0.3618 0.3441 0.022 Uiso 1 1 calc R
C2 C 0.40926(15) 0.0830(3) 0.38000(19) 0.0195(8) Uani 1 1 d .
C3 C 0.39971(16) 0.0107(3) 0.33363(19) 0.0245(9) Uani 1 1 d .
H3A H 0.3725 0.0223 0.3078 0.029 Uiso 1 1 calc R
C4 C 0.42921(17) -0.0770(3) 0.3250(2) 0.0283(10) Uani 1 1 d .
H4 H 0.4223 -0.1255 0.2933 0.034 Uiso 1 1 calc R
C5 C 0.46895(17) -0.0951(3) 0.3622(2) 0.0290(10) Uani 1 1 d .
H5 H 0.4896 -0.1551 0.3558 0.035 Uiso 1 1 calc R
C6 C 0.47834(17) -0.0255(3) 0.4086(2) 0.0281(10) Uani 1 1 d .
H6 H 0.5054 -0.0381 0.4345 0.034 Uiso 1 1 calc R
C7 C 0.44851(15) 0.0632(3) 0.4178(2) 0.0244(9) Uani 1 1 d .
H7 H 0.4551 0.1104 0.4502 0.029 Uiso 1 1 calc R
C8 C 0.36285(15) 0.2189(3) 0.46807(18) 0.0191(8) Uani 1 1 d .
C9 C 0.35773(15) 0.3219(3) 0.4904(2) 0.0224(9) Uani 1 1 d .
H9 H 0.3593 0.3809 0.4637 0.027 Uiso 1 1 calc R
C10 C 0.35038(16) 0.3394(4) 0.5506(2) 0.0271(9) Uani 1 1 d .
H10 H 0.3465 0.4102 0.5652 0.033 Uiso 1 1 calc R
C11 C 0.34860(16) 0.2535(4) 0.5904(2) 0.0260(9) Uani 1 1 d .
H11 H 0.3439 0.2655 0.6321 0.031 Uiso 1 1 calc R
C12 C 0.35374(15) 0.1512(4) 0.5688(2) 0.0253(9) Uani 1 1 d .
H12 H 0.3519 0.0925 0.5957 0.030 Uiso 1 1 calc R
C13 C 0.36148(15) 0.1327(3) 0.50841(19) 0.0218(9) Uani 1 1 d .
H13 H 0.3659 0.0618 0.4942 0.026 Uiso 1 1 calc R
C14 C 0.49141(15) 0.3146(3) 0.40613(19) 0.0192(8) Uani 1 1 d .
C15 C 0.48770(16) 0.3193(3) 0.46838(19) 0.0230(9) Uani 1 1 d .
H15 H 0.4622 0.3597 0.4864 0.028 Uiso 1 1 calc R
C16 C 0.52100(18) 0.2652(4) 0.5043(2) 0.0291(10) Uani 1 1 d .
H16 H 0.5185 0.2696 0.5468 0.035 Uiso 1 1 calc R
C17 C 0.55793(18) 0.2048(4) 0.4785(2) 0.0311(11) Uani 1 1 d .
H17 H 0.5808 0.1683 0.5031 0.037 Uiso 1 1 calc R
C18 C 0.56138(16) 0.1977(3) 0.4170(2) 0.0273(9) Uani 1 1 d .
H18 H 0.5862 0.1550 0.3993 0.033 Uiso 1 1 calc R
C19 C 0.52843(15) 0.2532(3) 0.3805(2) 0.0223(8) Uani 1 1 d .
H19 H 0.5313 0.2490 0.3381 0.027 Uiso 1 1 calc R
C20 C 0.43457(15) 0.5098(3) 0.39356(19) 0.0188(8) Uani 1 1 d .
C21 C 0.46637(16) 0.5605(3) 0.4329(2) 0.0246(9) Uani 1 1 d .
H21 H 0.4963 0.5268 0.4437 0.030 Uiso 1 1 calc R
C22 C 0.45493(17) 0.6592(3) 0.4566(2) 0.0275(10) Uani 1 1 d .
H22 H 0.4770 0.6926 0.4837 0.033 Uiso 1 1 calc R
C23 C 0.41190(17) 0.7100(3) 0.4413(2) 0.0293(10) Uani 1 1 d .
H23 H 0.4044 0.7782 0.4576 0.035 Uiso 1 1 calc R
C24 C 0.37959(17) 0.6603(3) 0.4018(2) 0.0313(11) Uani 1 1 d .
H24 H 0.3498 0.6944 0.3911 0.038 Uiso 1 1 calc R
C25 C 0.39087(16) 0.5616(3) 0.3784(2) 0.0275(9) Uani 1 1 d .
H25 H 0.3686 0.5282 0.3515 0.033 Uiso 1 1 calc R
C26 C 0.27262(15) 0.1303(3) 0.37145(18) 0.0186(8) Uani 1 1 d .
C27 C 0.23829(15) 0.1321(3) 0.31676(19) 0.0192(8) Uani 1 1 d .
H27A H 0.2321 0.2070 0.3048 0.023 Uiso 1 1 calc R
H27B H 0.2543 0.0954 0.2827 0.023 Uiso 1 1 calc R
C28 C 0.24632(15) 0.1879(3) 0.42364(19) 0.0221(8) Uani 1 1 d .
H28B H 0.2674 0.1867 0.4598 0.027 Uiso 1 1 calc R
H28A H 0.2404 0.2634 0.4126 0.027 Uiso 1 1 calc R
C29 C 0.28162(16) 0.0129(3) 0.3884(2) 0.0249(9) Uani 1 1 d .
H29B H 0.2974 -0.0248 0.3545 0.030 Uiso 1 1 calc R
H29A H 0.3039 0.0092 0.4234 0.030 Uiso 1 1 calc R
C30 C 0.18928(16) 0.0772(4) 0.3305(2) 0.0264(9) Uani 1 1 d .
H30 H 0.1678 0.0789 0.2942 0.032 Uiso 1 1 calc R
C31 C 0.16420(16) 0.1347(4) 0.3823(2) 0.0292(10) Uani 1 1 d .
H31B H 0.1327 0.0993 0.3916 0.035 Uiso 1 1 calc R
H31A H 0.1573 0.2096 0.3708 0.035 Uiso 1 1 calc R
C32 C 0.19721(16) 0.1328(4) 0.4375(2) 0.0304(10) Uani 1 1 d .
H32 H 0.1806 0.1705 0.4714 0.036 Uiso 1 1 calc R
C33 C 0.20800(18) 0.0179(4) 0.4555(2) 0.0350(12) Uani 1 1 d .
H33A H 0.1771 -0.0187 0.4661 0.042 Uiso 1 1 calc R
H33B H 0.2295 0.0172 0.4913 0.042 Uiso 1 1 calc R
C34 C 0.23308(17) -0.0414(4) 0.4038(2) 0.0321(11) Uani 1 1 d .
H34 H 0.2393 -0.1171 0.4157 0.039 Uiso 1 1 calc R
C35 C 0.19936(18) -0.0385(4) 0.3487(2) 0.0325(11) Uani 1 1 d .
H35B H 0.2151 -0.0769 0.3149 0.039 Uiso 1 1 calc R
H35A H 0.1681 -0.0749 0.3581 0.039 Uiso 1 1 calc R
C36 C 0.50007(15) 0.4743(3) 0.26264(19) 0.0191(8) Uani 1 1 d .
C37 C 0.51336(19) 0.4354(4) 0.1997(2) 0.0310(10) Uani 1 1 d .
H37B H 0.4830 0.4256 0.1760 0.037 Uiso 1 1 calc R
H37A H 0.5299 0.3652 0.2027 0.037 Uiso 1 1 calc R
C38 C 0.47508(15) 0.5840(3) 0.2563(2) 0.0263(10) Uani 1 1 d .
H38A H 0.4439 0.5755 0.2341 0.032 Uiso 1 1 calc R
H38B H 0.4673 0.6123 0.2967 0.032 Uiso 1 1 calc R
C39 C 0.54796(15) 0.4911(3) 0.29797(19) 0.0213(8) Uani 1 1 d .
H39B H 0.5403 0.5180 0.3387 0.026 Uiso 1 1 calc R
H39A H 0.5652 0.4220 0.3023 0.026 Uiso 1 1 calc R
C40 C 0.5472(2) 0.5142(4) 0.1668(2) 0.0370(12) Uani 1 1 d .
H40 H 0.5553 0.4862 0.1259 0.044 Uiso 1 1 calc R
C41 C 0.5206(2) 0.6217(4) 0.1614(2) 0.0388(13) Uani 1 1 d .
H41B H 0.5419 0.6737 0.1405 0.047 Uiso 1 1 calc R
H41A H 0.4903 0.6126 0.1375 0.047 Uiso 1 1 calc R
C42 C 0.50771(17) 0.6636(3) 0.2232(2) 0.0307(11) Uani 1 1 d .
H42 H 0.4903 0.7335 0.2194 0.037 Uiso 1 1 calc R
C43 C 0.55508(16) 0.6787(3) 0.2593(2) 0.0275(9) Uani 1 1 d .
H43B H 0.5767 0.7304 0.2386 0.033 Uiso 1 1 calc R
H43A H 0.5473 0.7073 0.2996 0.033 Uiso 1 1 calc R
C44 C 0.58128(15) 0.5712(3) 0.2654(2) 0.0244(9) Uani 1 1 d .
H44 H 0.6121 0.5811 0.2890 0.029 Uiso 1 1 calc R
C45 C 0.59391(18) 0.5290(4) 0.2030(2) 0.0332(11) Uani 1 1 d .
H45A H 0.6158 0.5801 0.1823 0.040 Uiso 1 1 calc R
H45B H 0.6113 0.4600 0.2066 0.040 Uiso 1 1 calc R
C46 C 0.34774(14) 0.3226(3) 0.18843(19) 0.0197(8) Uani 1 1 d .
H3 H 0.3748 0.3747 0.1959 0.024 Uiso 1 1 calc R
C47 C 0.38520(15) 0.2632(4) 0.0663(2) 0.0249(9) Uani 1 1 d .
C48 C 0.38910(17) 0.1892(4) 0.0192(2) 0.0338(11) Uani 1 1 d .
H48 H 0.3820 0.1159 0.0259 0.041 Uiso 1 1 calc R
C49 C 0.40351(18) 0.2247(6) -0.0375(2) 0.0467(15) Uani 1 1 d .
H49 H 0.4061 0.1752 -0.0697 0.056 Uiso 1 1 calc R
C50 C 0.41386(18) 0.3304(6) -0.0471(2) 0.0489(16) Uani 1 1 d .
H50 H 0.4233 0.3537 -0.0860 0.059 Uiso 1 1 calc R
C51 C 0.41070(17) 0.4030(5) -0.0011(2) 0.0415(13) Uani 1 1 d .
H51 H 0.4185 0.4759 -0.0078 0.050 Uiso 1 1 calc R
C52 C 0.39594(15) 0.3687(4) 0.0555(2) 0.0302(10) Uani 1 1 d .
H52 H 0.3933 0.4191 0.0872 0.036 Uiso 1 1 calc R
C53 C 0.32809(15) 0.1142(3) 0.1379(2) 0.0242(9) Uani 1 1 d .
C54 C 0.32398(16) 0.0485(3) 0.1878(2) 0.0288(10) Uani 1 1 d .
H54 H 0.3446 0.0600 0.2216 0.035 Uiso 1 1 calc R
C55 C 0.29007(18) -0.0339(4) 0.1889(3) 0.0357(11) Uani 1 1 d .
H55 H 0.2876 -0.0786 0.2232 0.043 Uiso 1 1 calc R
C56 C 0.25980(17) -0.0509(4) 0.1400(3) 0.0382(12) Uani 1 1 d .
H56 H 0.2362 -0.1067 0.1410 0.046 Uiso 1 1 calc R
C57 C 0.26381(19) 0.0126(4) 0.0902(3) 0.0376(12) Uani 1 1 d .
H57 H 0.2434 -0.0001 0.0564 0.045 Uiso 1 1 calc R
C58 C 0.29778(17) 0.0960(4) 0.0889(2) 0.0318(10) Uani 1 1 d .
H58 H 0.3001 0.1403 0.0545 0.038 Uiso 1 1 calc R
C59 C 0.25073(15) 0.3320(3) 0.13435(19) 0.0199(8) Uani 1 1 d .
C60 C 0.25226(17) 0.3403(3) 0.0722(2) 0.0260(9) Uani 1 1 d .
H60 H 0.2775 0.3808 0.0537 0.031 Uiso 1 1 calc R
C61 C 0.21722(18) 0.2900(4) 0.0367(2) 0.0311(10) Uani 1 1 d .
H61 H 0.2178 0.2981 -0.0056 0.037 Uiso 1 1 calc R
C62 C 0.18125(18) 0.2279(4) 0.0639(2) 0.0318(10) Uani 1 1 d .
H62 H 0.1574 0.1931 0.0399 0.038 Uiso 1 1 calc R
C63 C 0.18007(17) 0.2164(3) 0.1253(2) 0.0286(10) Uani 1 1 d .
H63 H 0.1559 0.1727 0.1436 0.034 Uiso 1 1 calc R
C64 C 0.21467(15) 0.2694(3) 0.1607(2) 0.0224(9) Uani 1 1 d .
H64 H 0.2135 0.2626 0.2031 0.027 Uiso 1 1 calc R
C65 C 0.30804(15) 0.5281(3) 0.14764(19) 0.0186(8) Uani 1 1 d .
C66 C 0.35251(17) 0.5760(4) 0.1619(2) 0.0283(10) Uani 1 1 d .
H66 H 0.3756 0.5382 0.1858 0.034 Uiso 1 1 calc R
C67 C 0.36375(16) 0.6778(3) 0.1418(2) 0.0298(10) Uani 1 1 d .
H67 H 0.3941 0.7098 0.1523 0.036 Uiso 1 1 calc R
C68 C 0.33051(17) 0.7328(3) 0.1065(2) 0.0296(10) Uani 1 1 d .
H68 H 0.3380 0.8024 0.0923 0.036 Uiso 1 1 calc R
C69 C 0.28617(17) 0.6856(3) 0.0921(2) 0.0258(9) Uani 1 1 d .
H69 H 0.2632 0.7233 0.0681 0.031 Uiso 1 1 calc R
C70 C 0.27509(16) 0.5843(3) 0.11221(19) 0.0228(9) Uani 1 1 d .
H70 H 0.2446 0.5527 0.1017 0.027 Uiso 1 1 calc R
C71 C 0.46325(15) 0.1244(3) 0.16199(18) 0.0184(8) Uani 1 1 d .
C72 C 0.49768(15) 0.1209(3) 0.21681(19) 0.0187(8) Uani 1 1 d .
H72B H 0.5080 0.1944 0.2272 0.022 Uiso 1 1 calc R
H72A H 0.4798 0.0910 0.2516 0.022 Uiso 1 1 calc R
C73 C 0.44782(15) 0.0101(3) 0.1470(2) 0.0213(8) Uani 1 1 d .
H73B H 0.4263 0.0105 0.1113 0.026 Uiso 1 1 calc R
H73A H 0.4291 -0.0202 0.1811 0.026 Uiso 1 1 calc R
C74 C 0.49306(15) 0.1695(3) 0.10850(19) 0.0209(8) Uani 1 1 d .
H74A H 0.4721 0.1714 0.0722 0.025 Uiso 1 1 calc R
H74B H 0.5033 0.2436 0.1176 0.025 Uiso 1 1 calc R
C75 C 0.54311(16) 0.0528(3) 0.2044(2) 0.0227(9) Uani 1 1 d .
H75 H 0.5646 0.0517 0.2407 0.027 Uiso 1 1 calc R
C76 C 0.52667(16) -0.0603(3) 0.1895(2) 0.0273(9) Uani 1 1 d .
H76A H 0.5090 -0.0911 0.2243 0.033 Uiso 1 1 calc R
H76B H 0.5557 -0.1055 0.1814 0.033 Uiso 1 1 calc R
C77 C 0.49304(16) -0.0598(3) 0.1346(2) 0.0251(9) Uani 1 1 d .
H77 H 0.4825 -0.1343 0.1250 0.030 Uiso 1 1 calc R
C78 C 0.52126(16) -0.0125(4) 0.0810(2) 0.0278(10) Uani 1 1 d .
H78B H 0.5499 -0.0579 0.0717 0.033 Uiso 1 1 calc R
H78A H 0.4998 -0.0107 0.0452 0.033 Uiso 1 1 calc R
C79 C 0.53844(16) 0.1010(3) 0.0960(2) 0.0256(9) Uani 1 1 d .
H79 H 0.5569 0.1313 0.0612 0.031 Uiso 1 1 calc R
C80 C 0.57126(15) 0.0992(3) 0.1515(2) 0.0264(9) Uani 1 1 d .
H80B H 0.6007 0.0554 0.1434 0.032 Uiso 1 1 calc R
H80A H 0.5821 0.1727 0.1611 0.032 Uiso 1 1 calc R
C81 C 0.24225(15) 0.4912(3) 0.27486(19) 0.0214(9) Uani 1 1 d .
C82 C 0.22491(17) 0.4530(3) 0.3367(2) 0.0263(10) Uani 1 1 d .
H82A H 0.2537 0.4420 0.3630 0.032 Uiso 1 1 calc R
H82B H 0.2079 0.3836 0.3323 0.032 Uiso 1 1 calc R
C83 C 0.19634(16) 0.5080(3) 0.2359(2) 0.0233(9) Uani 1 1 d .
H83A H 0.2062 0.5334 0.1956 0.028 Uiso 1 1 calc R
H83B H 0.1790 0.4391 0.2309 0.028 Uiso 1 1 calc R
C84 C 0.26762(15) 0.6010(3) 0.2834(2) 0.0230(9) Uani 1 1 d .
H84B H 0.2972 0.5920 0.3087 0.028 Uiso 1 1 calc R
H84A H 0.2781 0.6290 0.2439 0.028 Uiso 1 1 calc R
C85 C 0.19011(18) 0.5336(4) 0.3661(2) 0.0315(11) Uani 1 1 d .
H85 H 0.1794 0.5057 0.4061 0.038 Uiso 1 1 calc R
C86 C 0.14506(17) 0.5488(4) 0.3257(2) 0.0333(11) Uani 1 1 d .
H86B H 0.1277 0.4800 0.3209 0.040 Uiso 1 1 calc R
H86A H 0.1222 0.6005 0.3442 0.040 Uiso 1 1 calc R
C87 C 0.16165(16) 0.5897(3) 0.2647(2) 0.0283(10) Uani 1 1 d .
H87 H 0.1324 0.5999 0.2383 0.034 Uiso 1 1 calc R
C88 C 0.18793(17) 0.6968(4) 0.2728(2) 0.0310(11) Uani 1 1 d .
H88A H 0.1984 0.7246 0.2333 0.037 Uiso 1 1 calc R
H88B H 0.1653 0.7493 0.2911 0.037 Uiso 1 1 calc R
C89 C 0.23266(16) 0.6813(3) 0.3134(2) 0.0277(10) Uani 1 1 d .
H89 H 0.2499 0.7512 0.3185 0.033 Uiso 1 1 calc R
C90 C 0.21632(17) 0.6403(4) 0.3747(2) 0.0323(11) Uani 1 1 d .
H90A H 0.1939 0.6925 0.3937 0.039 Uiso 1 1 calc R
H90B H 0.2451 0.6309 0.4011 0.039 Uiso 1 1 calc R

loop_
_atom_site_aniso_label
_atom_site_aniso_U_11
_atom_site_aniso_U_22
_atom_site_aniso_U_33
_atom_site_aniso_U_23
_atom_site_aniso_U_13
_atom_site_aniso_U_12
Li1 0.032(4) 0.025(4) 0.021(4) 0.000(3) 0.001(3) 0.006(3)
Li2 0.026(4) 0.021(3) 0.028(4) 0.001(3) -0.001(3) -0.003(3)
P1 0.0207(5) 0.0120(4) 0.0160(5) 0.0004(4) -0.0007(4) -0.0001(4)
P2 0.0209(5) 0.0106(4) 0.0170(5) -0.0009(4) -0.0015(4) -0.0014(4)
P3 0.0200(5) 0.0175(5) 0.0172(5) -0.0031(4) -0.0019(4) 0.0027(4)
P4 0.0189(5) 0.0119(4) 0.0192(5) 0.0006(4) -0.0019(4) 0.0025(4)
N1 0.0233(17) 0.0143(15) 0.0190(17) 0.0021(13) 0.0014(14) -0.0006(13)
N2 0.0211(17) 0.0133(15) 0.0238(17) -0.0013(13) -0.0022(14) -0.0051(14)
N3 0.0211(16) 0.0164(15) 0.0166(17) -0.0040(13) -0.0011(14) 0.0020(13)
N4 0.0176(16) 0.0169(16) 0.0235(19) 0.0013(13) -0.0027(14) 0.0052(13)
C1 0.024(2) 0.0152(17) 0.0152(19) -0.0023(15) -0.0012(16) 0.0026(15)
C2 0.024(2) 0.0145(17) 0.020(2) 0.0034(15) 0.0033(17) -0.0008(15)
C3 0.033(2) 0.020(2) 0.021(2) -0.0003(16) -0.0002(18) 0.0041(18)
C4 0.044(3) 0.017(2) 0.024(2) -0.0009(17) 0.005(2) 0.0026(19)
C5 0.036(2) 0.019(2) 0.032(2) 0.0038(18) 0.010(2) 0.0051(18)
C6 0.029(2) 0.0168(19) 0.038(3) 0.0022(18) 0.001(2) 0.0031(18)
C7 0.025(2) 0.023(2) 0.025(2) 0.0030(17) -0.0006(18) -0.0041(17)
C8 0.0175(19) 0.024(2) 0.0152(19) 0.0020(16) -0.0018(15) -0.0007(16)
C9 0.023(2) 0.020(2) 0.024(2) 0.0025(16) -0.0007(17) -0.0020(17)
C10 0.026(2) 0.029(2) 0.026(2) -0.0079(18) 0.0014(18) -0.0012(19)
C11 0.024(2) 0.036(2) 0.018(2) -0.0003(18) -0.0006(17) 0.000(2)
C12 0.018(2) 0.033(2) 0.025(2) 0.0086(18) -0.0021(17) 0.0011(18)
C13 0.021(2) 0.0174(19) 0.027(2) 0.0006(16) -0.0045(17) 0.0007(17)
C14 0.0203(19) 0.0118(17) 0.026(2) 0.0007(15) -0.0012(16) -0.0021(15)
C15 0.027(2) 0.0173(19) 0.025(2) -0.0004(16) -0.0014(17) -0.0013(17)
C16 0.038(3) 0.024(2) 0.025(2) 0.0052(18) -0.0050(19) -0.003(2)
C17 0.031(2) 0.026(2) 0.037(3) 0.010(2) -0.012(2) -0.0032(19)
C18 0.022(2) 0.020(2) 0.039(3) 0.0040(18) 0.0025(19) 0.0010(17)
C19 0.028(2) 0.0162(18) 0.023(2) 0.0025(16) 0.0013(18) -0.0030(16)
C20 0.026(2) 0.0068(16) 0.023(2) -0.0011(15) 0.0030(17) -0.0003(15)
C21 0.027(2) 0.022(2) 0.025(2) 0.0005(17) 0.0023(18) -0.0038(18)
C22 0.035(2) 0.020(2) 0.028(2) -0.0065(17) 0.0039(19) -0.0057(19)
C23 0.041(3) 0.0096(18) 0.037(3) -0.0062(17) 0.011(2) -0.0003(18)
C24 0.029(2) 0.021(2) 0.044(3) -0.0039(19) 0.001(2) 0.0014(19)
C25 0.026(2) 0.022(2) 0.035(3) -0.0045(18) -0.004(2) 0.0034(18)
C26 0.0207(19) 0.0120(17) 0.023(2) 0.0001(15) -0.0008(15) -0.0020(15)
C27 0.026(2) 0.0085(16) 0.023(2) 0.0006(15) -0.0029(17) 0.0001(15)
C28 0.022(2) 0.025(2) 0.019(2) -0.0007(17) -0.0004(16) -0.0054(17)
C29 0.027(2) 0.0177(18) 0.030(2) 0.0051(18) -0.0066(19) -0.0038(17)
C30 0.023(2) 0.029(2) 0.027(2) 0.0024(18) -0.0084(17) -0.0068(18)
C31 0.023(2) 0.036(2) 0.029(2) 0.004(2) 0.0014(19) -0.0038(19)
C32 0.028(2) 0.042(3) 0.021(2) 0.002(2) 0.0040(18) -0.005(2)
C33 0.032(2) 0.046(3) 0.027(2) 0.015(2) -0.005(2) -0.021(2)
C34 0.035(2) 0.021(2) 0.041(3) 0.0109(19) -0.010(2) -0.0159(19)
C35 0.034(2) 0.024(2) 0.040(3) 0.002(2) -0.009(2) -0.0107(19)
C36 0.025(2) 0.0132(17) 0.0195(19) 0.0034(15) -0.0034(17) -0.0010(15)
C37 0.048(3) 0.024(2) 0.021(2) -0.0011(17) 0.002(2) -0.011(2)
C38 0.022(2) 0.017(2) 0.041(3) 0.0063(18) -0.0051(19) -0.0041(17)
C39 0.022(2) 0.0194(19) 0.023(2) 0.0050(16) -0.0002(17) -0.0008(17)
C40 0.057(3) 0.031(2) 0.023(2) 0.0008(19) 0.006(2) -0.016(2)
C41 0.045(3) 0.041(3) 0.031(3) 0.018(2) -0.012(2) -0.019(2)
C42 0.029(2) 0.017(2) 0.046(3) 0.0113(19) -0.006(2) -0.0029(18)
C43 0.027(2) 0.0160(19) 0.039(3) 0.0057(19) 0.000(2) -0.0061(17)
C44 0.0200(19) 0.022(2) 0.031(2) 0.0037(18) -0.0042(19) -0.0023(17)
C45 0.038(3) 0.023(2) 0.039(3) 0.0062(19) 0.016(2) -0.001(2)
C46 0.0212(19) 0.0221(19) 0.0159(18) 0.0007(16) -0.0014(17) 0.0002(16)
C47 0.0174(19) 0.039(2) 0.019(2) -0.0057(18) -0.0024(17) 0.0049(19)
C48 0.028(2) 0.050(3) 0.023(2) -0.009(2) -0.0043(19) 0.007(2)
C49 0.029(3) 0.090(5) 0.021(3) -0.018(3) -0.005(2) 0.003(3)
C50 0.026(2) 0.103(5) 0.018(2) 0.011(3) 0.000(2) 0.005(3)
C51 0.024(2) 0.066(4) 0.034(3) 0.020(3) 0.003(2) 0.005(2)
C52 0.020(2) 0.038(3) 0.032(3) 0.004(2) -0.0038(18) 0.007(2)
C53 0.025(2) 0.021(2) 0.027(2) -0.0078(18) 0.0005(18) 0.0053(17)
C54 0.030(2) 0.030(2) 0.027(2) -0.0079(19) 0.005(2) -0.0040(19)
C55 0.039(3) 0.027(2) 0.041(3) -0.004(2) 0.011(2) -0.004(2)
C56 0.028(2) 0.023(2) 0.063(4) -0.019(2) 0.000(2) -0.0047(19)
C57 0.037(3) 0.023(2) 0.053(3) -0.015(2) -0.013(2) 0.000(2)
C58 0.032(2) 0.025(2) 0.039(3) -0.0075(19) -0.006(2) 0.0064(19)
C59 0.024(2) 0.0147(18) 0.021(2) 0.0025(15) -0.0033(16) 0.0041(16)
C60 0.031(2) 0.022(2) 0.025(2) 0.0022(17) -0.0058(19) -0.0002(18)
C61 0.041(3) 0.030(2) 0.022(2) 0.0021(18) -0.008(2) -0.004(2)
C62 0.034(3) 0.026(2) 0.035(3) 0.000(2) -0.014(2) -0.005(2)
C63 0.028(2) 0.022(2) 0.036(3) 0.0007(18) 0.0000(19) -0.0020(18)
C64 0.026(2) 0.0157(18) 0.026(2) 0.0027(16) -0.0029(17) 0.0023(17)
C65 0.023(2) 0.0115(17) 0.021(2) 0.0012(15) -0.0002(17) 0.0003(15)
C66 0.028(2) 0.025(2) 0.032(2) 0.0037(18) -0.0047(19) 0.0057(19)
C67 0.026(2) 0.021(2) 0.042(3) -0.001(2) -0.001(2) -0.0042(18)
C68 0.036(2) 0.016(2) 0.037(3) 0.0047(18) 0.007(2) 0.0002(19)
C69 0.035(2) 0.019(2) 0.024(2) 0.0025(17) -0.0001(18) 0.0056(18)
C70 0.024(2) 0.022(2) 0.022(2) -0.0027(16) -0.0013(17) 0.0033(17)
C71 0.0201(19) 0.0137(18) 0.021(2) 0.0001(15) 0.0004(16) 0.0028(16)
C72 0.025(2) 0.0092(17) 0.022(2) 0.0008(15) 0.0010(16) 0.0013(16)
C73 0.024(2) 0.0162(18) 0.024(2) -0.0018(16) -0.0002(17) 0.0005(16)
C74 0.025(2) 0.0173(19) 0.020(2) 0.0016(15) 0.0014(17) 0.0024(17)
C75 0.022(2) 0.0189(19) 0.027(2) 0.0021(17) -0.0069(17) 0.0068(17)
C76 0.033(2) 0.0143(18) 0.035(2) 0.0012(18) 0.001(2) 0.0074(17)
C77 0.032(2) 0.0129(18) 0.031(2) -0.0063(17) 0.0002(19) 0.0016(17)
C78 0.025(2) 0.032(2) 0.026(2) -0.0080(18) 0.0033(18) 0.0098(19)
C79 0.025(2) 0.027(2) 0.025(2) 0.0004(18) 0.0088(18) 0.0047(18)
C80 0.022(2) 0.022(2) 0.035(3) -0.0031(18) 0.0027(19) 0.0057(17)
C81 0.022(2) 0.0186(19) 0.024(2) -0.0030(16) -0.0001(17) 0.0037(17)
C82 0.033(2) 0.022(2) 0.023(2) -0.0013(17) 0.0028(19) 0.0032(18)
C83 0.024(2) 0.0193(19) 0.026(2) -0.0029(17) -0.0039(18) 0.0033(17)
C84 0.022(2) 0.020(2) 0.027(2) -0.0023(16) -0.0031(17) 0.0038(17)
C85 0.037(3) 0.029(2) 0.028(3) -0.0064(18) 0.007(2) 0.007(2)
C86 0.028(2) 0.032(2) 0.040(3) -0.014(2) 0.006(2) 0.003(2)
C87 0.023(2) 0.026(2) 0.036(3) -0.009(2) -0.0058(19) 0.0089(18)
C88 0.029(2) 0.027(2) 0.038(3) -0.0078(19) -0.003(2) 0.010(2)
C89 0.026(2) 0.021(2) 0.035(3) -0.0108(19) -0.0073(19) 0.0033(18)
C90 0.030(2) 0.033(2) 0.035(3) -0.014(2) -0.001(2) 0.007(2)

loop_
_atom_type_symbol
_atom_type_description
_atom_type_scat_dispersion_real
_atom_type_scat_dispersion_imag
_atom_type_scat_source
C C 0.0181 0.0091 'International Tables Vol C Tables 4.2.6.8 and 6.1.1.4'
H H 0.0000 0.0000 'International Tables Vol C Tables 4.2.6.8 and 6.1.1.4'
Li Li 0.0008 0.0003 'International Tables Vol C Tables 4.2.6.8 and 6.1.1.4'
N N 0.0311 0.0180 'International Tables Vol C Tables 4.2.6.8 and 6.1.1.4'
P P 0.2955 0.4335 'International Tables Vol C Tables 4.2.6.8 and 6.1.1.4'

loop_
_geom_angle_atom_site_label_1
_geom_angle_atom_site_label_2
_geom_angle_atom_site_label_3
_geom_angle
N1 Li1 N4 141.1(4)
N1 Li1 C46 144.4(4)
N4 Li1 C46 74.5(3)
N3 Li2 N2 137.6(4)
N3 Li2 C1 147.6(4)
N2 Li2 C1 74.7(3)
N1 P1 C1 102.57(18)
N1 P1 C2 114.49(18)
C1 P1 C2 109.67(18)
N1 P1 C8 113.95(18)
C1 P1 C8 113.13(19)
C2 P1 C8 103.30(19)
N2 P2 C1 104.79(18)
N2 P2 C14 114.80(19)
C1 P2 C14 110.52(18)
N2 P2 C20 113.58(18)
C1 P2 C20 108.76(18)
C14 P2 C20 104.38(19)
N3 P3 C46 103.14(18)
N3 P3 C53 115.78(19)
C46 P3 C53 108.21(19)
N3 P3 C47 111.91(18)
C46 P3 C47 113.7(2)
C53 P3 C47 104.4(2)
N4 P4 C46 105.04(19)
N4 P4 C59 114.14(19)
C46 P4 C59 109.71(19)
N4 P4 C65 112.49(18)
C46 P4 C65 110.09(19)
C59 P4 C65 105.40(19)
C26 N1 P1 129.7(3)
C26 N1 Li1 119.2(3)
P1 N1 Li1 110.2(3)
C36 N2 P2 129.9(3)
C36 N2 Li2 134.6(4)
P2 N2 Li2 95.4(3)
C71 N3 P3 130.4(3)
C71 N3 Li2 119.2(3)
P3 N3 Li2 110.2(3)
C81 N4 P4 127.0(3)
C81 N4 Li1 138.0(3)
P4 N4 Li1 94.9(3)
P2 C1 P1 136.5(2)
P2 C1 Li2 81.1(2)
P1 C1 Li2 116.1(3)
P2 C1 H1 106.2
P1 C1 H1 106.2
Li2 C1 H1 106.2
C7 C2 C3 118.5(4)
C7 C2 P1 124.2(3)
C3 C2 P1 117.2(3)
C4 C3 C2 120.8(4)
C4 C3 H3A 119.6
C2 C3 H3A 119.6
C3 C4 C5 120.4(4)
C3 C4 H4 119.8
C5 C4 H4 119.8
C6 C5 C4 119.5(4)
C6 C5 H5 120.3
C4 C5 H5 120.3
C5 C6 C7 120.5(4)
C5 C6 H6 119.7
C7 C6 H6 119.7
C2 C7 C6 120.3(4)
C2 C7 H7 119.8
C6 C7 H7 119.8
C9 C8 C13 118.8(4)
C9 C8 P1 118.9(3)
C13 C8 P1 122.2(3)
C10 C9 C8 120.8(4)
C10 C9 H9 119.6
C8 C9 H9 119.6
C9 C10 C11 120.1(4)
C9 C10 H10 119.9
C11 C10 H10 119.9
C12 C11 C10 119.5(4)
C12 C11 H11 120.2
C10 C11 H11 120.2
C11 C12 C13 120.8(4)
C11 C12 H12 119.6
C13 C12 H12 119.6
C12 C13 C8 119.9(4)
C12 C13 H13 120.1
C8 C13 H13 120.1
C15 C14 C19 118.9(4)
C15 C14 P2 123.0(3)
C19 C14 P2 118.0(3)
C16 C15 C14 120.5(4)
C16 C15 H15 119.8
C14 C15 H15 119.8
C17 C16 C15 120.2(4)
C17 C16 H16 119.9
C15 C16 H16 119.9
C18 C17 C16 119.9(4)
C18 C17 H17 120.0
C16 C17 H17 120.0
C17 C18 C19 120.2(4)
C17 C18 H18 119.9
C19 C18 H18 119.9
C14 C19 C18 120.3(4)
C14 C19 H19 119.9
C18 C19 H19 119.9
C21 C20 C25 118.3(4)
C21 C20 P2 123.9(3)
C25 C20 P2 117.7(3)
C22 C21 C20 120.6(4)
C22 C21 H21 119.7
C20 C21 H21 119.7
C23 C22 C21 120.8(4)
C23 C22 H22 119.6
C21 C22 H22 119.6
C22 C23 C24 119.3(4)
C22 C23 H23 120.4
C24 C23 H23 120.4
C25 C24 C23 120.0(4)
C25 C24 H24 120.0
C23 C24 H24 120.0
C24 C25 C20 121.0(4)
C24 C25 H25 119.5
C20 C25 H25 119.5
N1 C26 C27 105.8(3)
N1 C26 C29 113.5(3)
C27 C26 C29 107.9(3)
N1 C26 C28 111.9(3)
C27 C26 C28 107.8(3)
C29 C26 C28 109.6(3)
C30 C27 C26 111.5(3)
C30 C27 H27A 109.3
C26 C27 H27A 109.3
C30 C27 H27B 109.3
C26 C27 H27B 109.3
H27A C27 H27B 108.0
C32 C28 C26 110.2(3)
C32 C28 H28B 109.6
C26 C28 H28B 109.6
C32 C28 H28A 109.6
C26 C28 H28A 109.6
H28B C28 H28A 108.1
C34 C29 C26 110.0(4)
C34 C29 H29B 109.7
C26 C29 H29B 109.7
C34 C29 H29A 109.7
C26 C29 H29A 109.7
H29B C29 H29A 108.2
C31 C30 C35 109.2(4)
C31 C30 C27 109.3(3)
C35 C30 C27 108.7(4)
C31 C30 H30 109.9
C35 C30 H30 109.9
C27 C30 H30 109.9
C30 C31 C32 109.7(4)
C30 C31 H31B 109.7
C32 C31 H31B 109.7
C30 C31 H31A 109.7
C32 C31 H31A 109.7
H31B C31 H31A 108.2
C33 C32 C31 110.0(4)
C33 C32 C28 107.9(4)
C31 C32 C28 110.3(4)
C33 C32 H32 109.5
C31 C32 H32 109.5
C28 C32 H32 109.5
C32 C33 C34 110.2(4)
C32 C33 H33A 109.6
C34 C33 H33A 109.6
C32 C33 H33B 109.6
C34 C33 H33B 109.6
H33A C33 H33B 108.1
C29 C34 C33 109.9(4)
C29 C34 C35 109.3(4)
C33 C34 C35 108.8(4)
C29 C34 H34 109.6
C33 C34 H34 109.6
C35 C34 H34 109.6
C30 C35 C34 109.9(4)
C30 C35 H35B 109.7
C34 C35 H35B 109.7
C30 C35 H35A 109.7
C34 C35 H35A 109.7
H35B C35 H35A 108.2
N2 C36 C37 106.9(3)
N2 C36 C39 114.6(3)
C37 C36 C39 108.1(4)
N2 C36 C38 111.6(3)
C37 C36 C38 107.8(4)
C39 C36 C38 107.5(3)
C36 C37 C40 112.0(4)
C36 C37 H37B 109.2
C40 C37 H37B 109.2
C36 C37 H37A 109.2
C40 C37 H37A 109.2
H37B C37 H37A 107.9
C42 C38 C36 111.6(4)
C42 C38 H38A 109.3
C36 C38 H38A 109.3
C42 C38 H38B 109.3
C36 C38 H38B 109.3
H38A C38 H38B 108.0
C44 C39 C36 110.5(3)
C44 C39 H39B 109.6
C36 C39 H39B 109.6
C44 C39 H39A 109.6
C36 C39 H39A 109.6
H39B C39 H39A 108.1
C45 C40 C41 109.3(4)
C45 C40 C37 109.2(4)
C41 C40 C37 108.4(4)
C45 C40 H40 110.0
C41 C40 H40 110.0
C37 C40 H40 110.0
C42 C41 C40 110.1(4)
C42 C41 H41B 109.6
C40 C41 H41B 109.6
C42 C41 H41A 109.6
C40 C41 H41A 109.6
H41B C41 H41A 108.2
C41 C42 C38 110.4(4)
C41 C42 C43 108.9(4)
C38 C42 C43 108.6(4)
C41 C42 H42 109.7
C38 C42 H42 109.7
C43 C42 H42 109.7
C44 C43 C42 109.4(4)
C44 C43 H43B 109.8
C42 C43 H43B 109.8
C44 C43 H43A 109.8
C42 C43 H43A 109.8
H43B C43 H43A 108.2
C45 C44 C43 109.3(4)
C45 C44 C39 109.7(4)
C43 C44 C39 109.9(3)
C45 C44 H44 109.3
C43 C44 H44 109.3
C39 C44 H44 109.3
C40 C45 C44 109.6(4)
C40 C45 H45A 109.7
C44 C45 H45A 109.7
C40 C45 H45B 109.7
C44 C45 H45B 109.7
H45A C45 H45B 108.2
P4 C46 P3 134.0(3)
P4 C46 Li1 80.6(2)
P3 C46 Li1 121.1(3)
P4 C46 H3 105.7
P3 C46 H3 105.7
Li1 C46 H3 105.7
C52 C47 C48 119.2(5)
C52 C47 P3 118.0(4)
C48 C47 P3 122.3(4)
C49 C48 C47 119.2(5)
C49 C48 H48 120.4
C47 C48 H48 120.4
C50 C49 C48 120.4(5)
C50 C49 H49 119.8
C48 C49 H49 119.8
C49 C50 C51 120.7(5)
C49 C50 H50 119.6
C51 C50 H50 119.6
C50 C51 C52 119.4(6)
C50 C51 H51 120.3
C52 C51 H51 120.3
C47 C52 C51 121.1(5)
C47 C52 H52 119.4
C51 C52 H52 119.4
C54 C53 C58 119.0(4)
C54 C53 P3 115.3(3)
C58 C53 P3 125.7(4)
C55 C54 C53 120.6(5)
C55 C54 H54 119.7
C53 C54 H54 119.7
C56 C55 C54 120.0(5)
C56 C55 H55 120.0
C54 C55 H55 120.0
C57 C56 C55 120.0(4)
C57 C56 H56 120.0
C55 C56 H56 120.0
C56 C57 C58 120.3(5)
C56 C57 H57 119.9
C58 C57 H57 119.9
C53 C58 C57 120.1(5)
C53 C58 H58 119.9
C57 C58 H58 119.9
C64 C59 C60 119.0(4)
C64 C59 P4 117.9(3)
C60 C59 P4 123.1(3)
C59 C60 C61 120.7(4)
C59 C60 H60 119.6
C61 C60 H60 119.6
C60 C61 C62 119.5(4)
C60 C61 H61 120.3
C62 C61 H61 120.3
C63 C62 C61 120.5(4)
C63 C62 H62 119.8
C61 C62 H62 119.8
C62 C63 C64 119.7(4)
C62 C63 H63 120.2
C64 C63 H63 120.2
C59 C64 C63 120.6(4)
C59 C64 H64 119.7
C63 C64 H64 119.7
C70 C65 C66 118.5(4)
C70 C65 P4 124.5(3)
C66 C65 P4 116.7(3)
C67 C66 C65 121.1(4)
C67 C66 H66 119.5
C65 C66 H66 119.5
C68 C67 C66 119.7(4)
C68 C67 H67 120.1
C66 C67 H67 120.1
C67 C68 C69 119.5(4)
C67 C68 H68 120.3
C69 C68 H68 120.3
C70 C69 C68 120.6(4)
C70 C69 H69 119.7
C68 C69 H69 119.7
C69 C70 C65 120.6(4)
C69 C70 H70 119.7
C65 C70 H70 119.7
N3 C71 C73 113.5(3)
N3 C71 C72 105.7(3)
C73 C71 C72 108.2(3)
N3 C71 C74 113.1(3)
C73 C71 C74 108.6(3)
C72 C71 C74 107.4(3)
C75 C72 C71 111.5(3)
C75 C72 H72B 109.3
C71 C72 H72B 109.3
C75 C72 H72A 109.3
C71 C72 H72A 109.3
H72B C72 H72A 108.0
C71 C73 C77 110.6(3)
C71 C73 H73B 109.5
C77 C73 H73B 109.5
C71 C73 H73A 109.5
C77 C73 H73A 109.5
H73B C73 H73A 108.1
C79 C74 C71 111.1(3)
C79 C74 H74A 109.4
C71 C74 H74A 109.4
C79 C74 H74B 109.4
C71 C74 H74B 109.4
H74A C74 H74B 108.0
C76 C75 C80 109.6(4)
C76 C75 C72 108.6(3)
C80 C75 C72 109.6(3)
C76 C75 H75 109.7
C80 C75 H75 109.7
C72 C75 H75 109.7
C75 C76 C77 110.3(3)
C75 C76 H76A 109.6
C77 C76 H76A 109.6
C75 C76 H76B 109.6
C77 C76 H76B 109.6
H76A C76 H76B 108.1
C76 C77 C78 108.8(4)
C76 C77 C73 109.8(4)
C78 C77 C73 108.8(3)
C76 C77 H77 109.8
C78 C77 H77 109.8
C73 C77 H77 109.8
C79 C78 C77 110.0(4)
C79 C78 H78B 109.7
C77 C78 H78B 109.7
C79 C78 H78A 109.7
C77 C78 H78A 109.7
H78B C78 H78A 108.2
C80 C79 C74 109.7(4)
C80 C79 C78 110.0(4)
C74 C79 C78 108.1(3)
C80 C79 H79 109.7
C74 C79 H79 109.7
C78 C79 H79 109.7
C75 C80 C79 109.6(4)
C75 C80 H80B 109.7
C79 C80 H80B 109.7
C75 C80 H80A 109.7
C79 C80 H80A 109.7
H80B C80 H80A 108.2
N4 C81 C82 107.5(3)
N4 C81 C83 114.5(3)
C82 C81 C83 107.3(4)
N4 C81 C84 111.4(3)
C82 C81 C84 107.7(3)
C83 C81 C84 108.2(3)
C81 C82 C85 111.7(4)
C81 C82 H82A 109.3
C85 C82 H82A 109.3
C81 C82 H82B 109.3
C85 C82 H82B 109.3
H82A C82 H82B 107.9
C87 C83 C81 111.0(4)
C87 C83 H83A 109.4
C81 C83 H83A 109.4
C87 C83 H83B 109.4
C81 C83 H83B 109.4
H83A C83 H83B 108.0
C89 C84 C81 110.9(3)
C89 C84 H84B 109.5
C81 C84 H84B 109.5
C89 C84 H84A 109.5
C81 C84 H84A 109.5
H84B C84 H84A 108.1
C90 C85 C82 109.8(4)
C90 C85 C86 109.9(4)
C82 C85 C86 109.1(4)
C90 C85 H85 109.4
C82 C85 H85 109.4
C86 C85 H85 109.4
C87 C86 C85 109.1(4)
C87 C86 H86B 109.9
C85 C86 H86B 109.9
C87 C86 H86A 109.9
C85 C86 H86A 109.9
H86B C86 H86A 108.3
C86 C87 C88 109.2(4)
C86 C87 C83 109.4(4)
C88 C87 C83 110.1(4)
C86 C87 H87 109.3
C88 C87 H87 109.3
C83 C87 H87 109.3
C89 C88 C87 109.4(4)
C89 C88 H88A 109.8
C87 C88 H88A 109.8
C89 C88 H88B 109.8
C87 C88 H88B 109.8
H88A C88 H88B 108.2
C90 C89 C88 109.7(4)
C90 C89 C84 110.5(4)
C88 C89 C84 108.7(4)
C90 C89 H89 109.3
C88 C89 H89 109.3
C84 C89 H89 109.3
C89 C90 C85 108.6(4)
C89 C90 H90A 110.0
C85 C90 H90A 110.0
C89 C90 H90B 110.0
C85 C90 H90B 110.0
H90A C90 H90B 108.3

loop_
_geom_bond_atom_site_label_1
_geom_bond_atom_site_label_2
_geom_bond_distance
Li1 N1 1.986(8)
Li1 N4 2.009(8)
Li1 C46 2.339(8)
Li2 N3 1.981(8)
Li2 N2 1.998(8)
Li2 C1 2.320(8)
P1 N1 1.595(3)
P1 C1 1.743(4)
P1 C2 1.843(4)
P1 C8 1.843(4)
P2 N2 1.593(4)
P2 C1 1.729(4)
P2 C14 1.830(4)
P2 C20 1.854(4)
P3 N3 1.597(3)
P3 C46 1.737(4)
P3 C53 1.835(4)
P3 C47 1.848(5)
P4 N4 1.601(4)
P4 C46 1.731(4)
P4 C59 1.830(4)
P4 C65 1.851(4)
N1 C26 1.474(5)
N2 C36 1.462(5)
N3 C71 1.462(5)
N4 C81 1.465(5)
C1 H1 1.0000
C2 C7 1.386(6)
C2 C3 1.399(6)
C3 C4 1.377(6)
C3 H3A 0.9500
C4 C5 1.385(7)
C4 H4 0.9500
C5 C6 1.376(7)
C5 H5 0.9500
C6 C7 1.394(6)
C6 H6 0.9500
C7 H7 0.9500
C8 C9 1.390(6)
C8 C13 1.406(6)
C9 C10 1.375(6)
C9 H9 0.9500
C10 C11 1.395(6)
C10 H10 0.9500
C11 C12 1.376(7)
C11 H11 0.9500
C12 C13 1.381(6)
C12 H12 0.9500
C13 H13 0.9500
C14 C15 1.392(6)
C14 C19 1.393(6)
C15 C16 1.388(6)
C15 H15 0.9500
C16 C17 1.387(7)
C16 H16 0.9500
C17 C18 1.376(7)
C17 H17 0.9500
C18 C19 1.397(6)
C18 H18 0.9500
C19 H19 0.9500
C20 C21 1.388(6)
C20 C25 1.400(6)
C21 C22 1.381(6)
C21 H21 0.9500
C22 C23 1.379(7)
C22 H22 0.9500
C23 C24 1.393(7)
C23 H23 0.9500
C24 C25 1.376(6)
C24 H24 0.9500
C25 H25 0.9500
C26 C27 1.538(6)
C26 C29 1.538(5)
C26 C28 1.546(6)
C27 C30 1.536(6)
C27 H27A 0.9900
C27 H27B 0.9900
C28 C32 1.539(6)
C28 H28B 0.9900
C28 H28A 0.9900
C29 C34 1.528(6)
C29 H29B 0.9900
C29 H29A 0.9900
C30 C31 1.523(7)
C30 C35 1.530(6)
C30 H30 1.0000
C31 C32 1.525(6)
C31 H31B 0.9900
C31 H31A 0.9900
C32 C33 1.523(7)
C32 H32 1.0000
C33 C34 1.533(8)
C33 H33A 0.9900
C33 H33B 0.9900
C34 C35 1.535(7)
C34 H34 1.0000
C35 H35B 0.9900
C35 H35A 0.9900
C36 C37 1.528(6)
C36 C39 1.541(6)
C36 C38 1.541(5)
C37 C40 1.539(6)
C37 H37B 0.9900
C37 H37A 0.9900
C38 C42 1.527(6)
C38 H38A 0.9900
C38 H38B 0.9900
C39 C44 1.537(6)
C39 H39B 0.9900
C39 H39A 0.9900
C40 C45 1.521(7)
C40 C41 1.535(7)
C40 H40 1.0000
C41 C42 1.515(8)
C41 H41B 0.9900
C41 H41A 0.9900
C42 C43 1.535(6)
C42 H42 1.0000
C43 C44 1.530(6)
C43 H43B 0.9900
C43 H43A 0.9900
C44 C45 1.527(7)
C44 H44 1.0000
C45 H45A 0.9900
C45 H45B 0.9900
C46 H3 1.0000
C47 C52 1.375(7)
C47 C48 1.403(6)
C48 C49 1.397(8)
C48 H48 0.9500
C49 C50 1.371(9)
C49 H49 0.9500
C50 C51 1.373(9)
C50 H50 0.9500
C51 C52 1.392(7)
C51 H51 0.9500
C52 H52 0.9500
C53 C54 1.388(7)
C53 C58 1.389(6)
C54 C55 1.386(6)
C54 H54 0.9500
C55 C56 1.385(8)
C55 H55 0.9500
C56 C57 1.369(8)
C56 H56 0.9500
C57 C58 1.398(7)
C57 H57 0.9500
C58 H58 0.9500
C59 C64 1.388(6)
C59 C60 1.390(6)
C60 C61 1.392(6)
C60 H60 0.9500
C61 C62 1.392(7)
C61 H61 0.9500
C62 C63 1.376(7)
C62 H62 0.9500
C63 C64 1.398(6)
C63 H63 0.9500
C64 H64 0.9500
C65 C70 1.389(6)
C65 C66 1.391(6)
C66 C67 1.386(6)
C66 H66 0.9500
C67 C68 1.385(7)
C67 H67 0.9500
C68 C69 1.385(7)
C68 H68 0.9500
C69 C70 1.379(6)
C69 H69 0.9500
C70 H70 0.9500
C71 C73 1.530(5)
C71 C72 1.542(6)
C71 C74 1.550(6)
C72 C75 1.531(6)
C72 H72B 0.9900
C72 H72A 0.9900
C73 C77 1.539(6)
C73 H73B 0.9900
C73 H73A 0.9900
C74 C79 1.533(6)
C74 H74A 0.9900
C74 H74B 0.9900
C75 C76 1.522(6)
C75 C80 1.524(6)
C75 H75 1.0000
C76 C77 1.531(6)
C76 H76A 0.9900
C76 H76B 0.9900
C77 C78 1.539(6)
C77 H77 1.0000
C78 C79 1.534(6)
C78 H78B 0.9900
C78 H78A 0.9900
C79 C80 1.526(6)
C79 H79 1.0000
C80 H80B 0.9900
C80 H80A 0.9900
C81 C82 1.534(6)
C81 C83 1.539(6)
C81 C84 1.552(6)
C82 C85 1.534(6)
C82 H82A 0.9900
C82 H82B 0.9900
C83 C87 1.535(6)
C83 H83A 0.9900
C83 H83B 0.9900
C84 C89 1.539(6)
C84 H84B 0.9900
C84 H84A 0.9900
C85 C90 1.529(7)
C85 C86 1.537(7)
C85 H85 1.0000
C86 C87 1.521(7)
C86 H86B 0.9900
C86 H86A 0.9900
C87 C88 1.532(6)
C87 H87 1.0000
C88 C89 1.532(6)
C88 H88A 0.9900
C88 H88B 0.9900
C89 C90 1.525(7)
C89 H89 1.0000
C90 H90A 0.9900
C90 H90B 0.9900

loop_
_geom_torsion_atom_site_label_1
_geom_torsion_atom_site_label_2
_geom_torsion_atom_site_label_3
_geom_torsion_atom_site_label_4
_geom_torsion
C1 P1 N1 C26 -161.6(3)
C2 P1 N1 C26 79.7(4)
C8 P1 N1 C26 -38.9(4)
C1 P1 N1 Li1 7.3(3)
C2 P1 N1 Li1 -111.5(3)
C8 P1 N1 Li1 129.9(3)
N4 Li1 N1 C26 53.3(8)
C46 Li1 N1 C26 -123.4(7)
N4 Li1 N1 P1 -116.8(6)
C46 Li1 N1 P1 66.4(7)
C1 P2 N2 C36 158.0(3)
C14 P2 N2 C36 -80.5(4)
C20 P2 N2 C36 39.5(4)
C1 P2 N2 Li2 -18.6(3)
C14 P2 N2 Li2 102.8(3)
C20 P2 N2 Li2 -137.2(3)
N3 Li2 N2 C36 15.1(9)
C1 Li2 N2 C36 -162.6(4)
N3 Li2 N2 P2 -168.5(5)
C1 Li2 N2 P2 13.8(2)
C46 P3 N3 C71 -171.2(3)
C53 P3 N3 C71 70.8(4)
C47 P3 N3 C71 -48.7(4)
C46 P3 N3 Li2 4.0(3)
C53 P3 N3 Li2 -114.0(3)
C47 P3 N3 Li2 126.6(3)
N2 Li2 N3 C71 65.7(7)
C1 Li2 N3 C71 -118.4(7)
N2 Li2 N3 P3 -110.2(6)
C1 Li2 N3 P3 65.7(8)
C46 P4 N4 C81 161.1(3)
C59 P4 N4 C81 -78.7(4)
C65 P4 N4 C81 41.4(4)
C46 P4 N4 Li1 -20.5(3)
C59 P4 N4 Li1 99.7(3)
C65 P4 N4 Li1 -140.2(3)
N1 Li1 N4 C81 15.1(10)
C46 Li1 N4 C81 -166.9(4)
N1 Li1 N4 P4 -163.0(6)
C46 Li1 N4 P4 15.0(2)
N2 P2 C1 P1 134.8(3)
C14 P2 C1 P1 10.6(4)
C20 P2 C1 P1 -103.4(3)
N2 P2 C1 Li2 16.1(2)
C14 P2 C1 Li2 -108.1(2)
C20 P2 C1 Li2 137.8(2)
N1 P1 C1 P2 178.7(3)
C2 P1 C1 P2 -59.3(4)
C8 P1 C1 P2 55.5(4)
N1 P1 C1 Li2 -76.0(3)
C2 P1 C1 Li2 46.1(3)
C8 P1 C1 Li2 160.8(3)
N3 Li2 C1 P2 170.1(7)
N2 Li2 C1 P2 -12.8(2)
N3 Li2 C1 P1 32.4(8)
N2 Li2 C1 P1 -150.5(3)
N1 P1 C2 C7 -161.5(3)
C1 P1 C2 C7 83.9(4)
C8 P1 C2 C7 -37.0(4)
N1 P1 C2 C3 18.8(4)
C1 P1 C2 C3 -95.8(3)
C8 P1 C2 C3 143.3(3)
C7 C2 C3 C4 -1.3(6)
P1 C2 C3 C4 178.4(3)
C2 C3 C4 C5 0.0(7)
C3 C4 C5 C6 1.0(7)
C4 C5 C6 C7 -0.7(7)
C3 C2 C7 C6 1.6(6)
P1 C2 C7 C6 -178.1(3)
C5 C6 C7 C2 -0.6(7)
N1 P1 C8 C9 -88.3(4)
C1 P1 C8 C9 28.3(4)
C2 P1 C8 C9 146.8(3)
N1 P1 C8 C13 88.9(4)
C1 P1 C8 C13 -154.4(3)
C2 P1 C8 C13 -35.9(4)
C13 C8 C9 C10 -1.4(7)
P1 C8 C9 C10 175.9(3)
C8 C9 C10 C11 0.8(7)
C9 C10 C11 C12 -0.7(7)
C10 C11 C12 C13 1.1(7)
C11 C12 C13 C8 -1.7(7)
C9 C8 C13 C12 1.8(6)
P1 C8 C13 C12 -175.4(3)
N2 P2 C14 C15 163.1(3)
C1 P2 C14 C15 -78.7(4)
C20 P2 C14 C15 38.1(4)
N2 P2 C14 C19 -19.4(4)
C1 P2 C14 C19 98.8(3)
C20 P2 C14 C19 -144.4(3)
C19 C14 C15 C16 1.3(6)
P2 C14 C15 C16 178.8(3)
C14 C15 C16 C17 -0.9(7)
C15 C16 C17 C18 -0.5(7)
C16 C17 C18 C19 1.4(7)
C15 C14 C19 C18 -0.3(6)
P2 C14 C19 C18 -177.9(3)
C17 C18 C19 C14 -1.0(6)
N2 P2 C20 C21 -99.3(4)
C1 P2 C20 C21 144.5(4)
C14 P2 C20 C21 26.5(4)
N2 P2 C20 C25 76.5(4)
C1 P2 C20 C25 -39.7(4)
C14 P2 C20 C25 -157.7(3)
C25 C20 C21 C22 0.3(6)
P2 C20 C21 C22 176.1(3)
C20 C21 C22 C23 -0.5(7)
C21 C22 C23 C24 0.4(7)
C22 C23 C24 C25 -0.2(7)
C23 C24 C25 C20 0.0(7)
C21 C20 C25 C24 0.0(7)
P2 C20 C25 C24 -176.1(4)
P1 N1 C26 C27 -171.9(3)
Li1 N1 C26 C27 20.1(4)
P1 N1 C26 C29 -53.8(5)
Li1 N1 C26 C29 138.2(4)
P1 N1 C26 C28 70.9(4)
Li1 N1 C26 C28 -97.0(4)
N1 C26 C27 C30 -178.8(3)
C29 C26 C27 C30 59.4(4)
C28 C26 C27 C30 -58.9(4)
N1 C26 C28 C32 174.1(3)
C27 C26 C28 C32 58.1(4)
C29 C26 C28 C32 -59.0(4)
N1 C26 C29 C34 -176.7(4)
C27 C26 C29 C34 -59.8(5)
C28 C26 C29 C34 57.3(5)
C26 C27 C30 C31 59.9(4)
C26 C27 C30 C35 -59.2(5)
C35 C30 C31 C32 59.9(5)
C27 C30 C31 C32 -58.9(5)
C30 C31 C32 C33 -59.4(5)
C30 C31 C32 C28 59.5(5)
C26 C28 C32 C33 60.5(5)
C26 C28 C32 C31 -59.7(5)
C31 C32 C33 C34 59.1(5)
C28 C32 C33 C34 -61.3(5)
C26 C29 C34 C33 -58.2(5)
C26 C29 C34 C35 61.2(5)
C32 C33 C34 C29 60.9(5)
C32 C33 C34 C35 -58.8(5)
C31 C30 C35 C34 -60.5(5)
C27 C30 C35 C34 58.7(5)
C29 C34 C35 C30 -60.5(5)
C33 C34 C35 C30 59.6(5)
P2 N2 C36 C37 168.4(3)
Li2 N2 C36 C37 -16.3(6)
P2 N2 C36 C39 48.6(5)
Li2 N2 C36 C39 -136.1(5)
P2 N2 C36 C38 -73.9(5)
Li2 N2 C36 C38 101.4(5)
N2 C36 C37 C40 178.4(4)
C39 C36 C37 C40 -57.7(5)
C38 C36 C37 C40 58.2(5)
N2 C36 C38 C42 -173.9(4)
C37 C36 C38 C42 -56.7(5)
C39 C36 C38 C42 59.6(5)
N2 C36 C39 C44 177.0(3)
C37 C36 C39 C44 57.8(4)
C38 C36 C39 C44 -58.3(5)
C36 C37 C40 C45 59.0(5)
C36 C37 C40 C41 -60.0(5)
C45 C40 C41 C42 -59.9(5)
C37 C40 C41 C42 59.0(5)
C40 C41 C42 C38 -59.0(5)
C40 C41 C42 C43 60.1(5)
C36 C38 C42 C41 58.4(5)
C36 C38 C42 C43 -60.9(5)
C41 C42 C43 C44 -60.4(5)
C38 C42 C43 C44 59.8(5)
C42 C43 C44 C45 60.5(5)
C42 C43 C44 C39 -59.9(5)
C36 C39 C44 C45 -60.2(4)
C36 C39 C44 C43 60.0(5)
C41 C40 C45 C44 59.5(5)
C37 C40 C45 C44 -59.0(5)
C43 C44 C45 C40 -60.2(5)
C39 C44 C45 C40 60.3(5)
N4 P4 C46 P3 142.3(3)
C59 P4 C46 P3 19.2(4)
C65 P4 C46 P3 -96.4(4)
N4 P4 C46 Li1 17.7(3)
C59 P4 C46 Li1 -105.4(3)
C65 P4 C46 Li1 139.0(2)
N3 P3 C46 P4 -179.5(3)
C53 P3 C46 P4 -56.4(4)
C47 P3 C46 P4 59.1(4)
N3 P3 C46 Li1 -71.0(3)
C53 P3 C46 Li1 52.2(4)
C47 P3 C46 Li1 167.7(3)
N1 Li1 C46 P4 163.9(7)
N4 Li1 C46 P4 -14.0(2)
N1 Li1 C46 P3 27.5(9)
N4 Li1 C46 P3 -150.3(3)
N3 P3 C47 C52 -86.5(4)
C46 P3 C47 C52 29.9(4)
C53 P3 C47 C52 147.5(3)
N3 P3 C47 C48 86.3(4)
C46 P3 C47 C48 -157.4(4)
C53 P3 C47 C48 -39.7(4)
C52 C47 C48 C49 -0.4(7)
P3 C47 C48 C49 -173.1(3)
C47 C48 C49 C50 0.2(7)
C48 C49 C50 C51 0.6(8)
C49 C50 C51 C52 -1.2(8)
C48 C47 C52 C51 -0.2(7)
P3 C47 C52 C51 172.8(3)
C50 C51 C52 C47 1.0(7)
N3 P3 C53 C54 37.7(4)
C46 P3 C53 C54 -77.4(4)
C47 P3 C53 C54 161.2(3)
N3 P3 C53 C58 -144.3(4)
C46 P3 C53 C58 100.5(4)
C47 P3 C53 C58 -20.9(4)
C58 C53 C54 C55 -0.2(6)
P3 C53 C54 C55 177.9(3)
C53 C54 C55 C56 -0.2(7)
C54 C55 C56 C57 0.9(7)
C55 C56 C57 C58 -1.2(7)
C54 C53 C58 C57 -0.1(6)
P3 C53 C58 C57 -177.9(3)
C56 C57 C58 C53 0.8(7)
N4 P4 C59 C64 -20.6(4)
C46 P4 C59 C64 97.0(3)
C65 P4 C59 C64 -144.5(3)
N4 P4 C59 C60 160.3(3)
C46 P4 C59 C60 -82.1(4)
C65 P4 C59 C60 36.4(4)
C64 C59 C60 C61 2.3(7)
P4 C59 C60 C61 -178.7(3)
C59 C60 C61 C62 -2.1(7)
C60 C61 C62 C63 0.3(7)
C61 C62 C63 C64 1.3(7)
C60 C59 C64 C63 -0.6(6)
P4 C59 C64 C63 -179.7(3)
C62 C63 C64 C59 -1.2(7)
N4 P4 C65 C70 -95.0(4)
C46 P4 C65 C70 148.2(4)
C59 P4 C65 C70 30.0(4)
N4 P4 C65 C66 78.9(4)
C46 P4 C65 C66 -37.9(4)
C59 P4 C65 C66 -156.1(3)
C70 C65 C66 C67 0.6(7)
P4 C65 C66 C67 -173.7(4)
C65 C66 C67 C68 -0.6(7)
C66 C67 C68 C69 0.5(7)
C67 C68 C69 C70 -0.4(7)
C68 C69 C70 C65 0.4(7)
C66 C65 C70 C69 -0.5(7)
P4 C65 C70 C69 173.3(3)
P3 N3 C71 C73 -56.8(5)
Li2 N3 C71 C73 128.3(4)
P3 N3 C71 C72 -175.3(3)
Li2 N3 C71 C72 9.8(5)
P3 N3 C71 C74 67.4(5)
Li2 N3 C71 C74 -107.5(4)
N3 C71 C72 C75 -178.9(3)
C73 C71 C72 C75 59.2(4)
C74 C71 C72 C75 -57.9(4)
N3 C71 C73 C77 -174.9(3)
C72 C71 C73 C77 -57.9(4)
C74 C71 C73 C77 58.4(4)
N3 C71 C74 C79 174.1(3)
C73 C71 C74 C79 -59.0(4)
C72 C71 C74 C79 57.9(4)
C71 C72 C75 C76 -59.9(4)
C71 C72 C75 C80 59.9(4)
C80 C75 C76 C77 -60.5(5)
C72 C75 C76 C77 59.3(5)
C75 C76 C77 C78 59.6(5)
C75 C76 C77 C73 -59.4(5)
C71 C73 C77 C76 58.9(5)
C71 C73 C77 C78 -60.0(5)
C76 C77 C78 C79 -58.6(4)
C73 C77 C78 C79 61.0(4)
C71 C74 C79 C80 -59.9(5)
C71 C74 C79 C78 60.1(5)
C77 C78 C79 C80 58.9(4)
C77 C78 C79 C74 -60.8(5)
C76 C75 C80 C79 59.7(4)
C72 C75 C80 C79 -59.5(4)
C74 C79 C80 C75 59.7(4)
C78 C79 C80 C75 -59.1(4)
P4 N4 C81 C82 164.1(3)
Li1 N4 C81 C82 -13.5(6)
P4 N4 C81 C83 45.0(5)
Li1 N4 C81 C83 -132.6(5)
P4 N4 C81 C84 -78.1(4)
Li1 N4 C81 C84 104.3(5)
N4 C81 C82 C85 177.9(4)
C83 C81 C82 C85 -58.5(5)
C84 C81 C82 C85 57.8(5)
N4 C81 C83 C87 177.8(3)
C82 C81 C83 C87 58.6(4)
C84 C81 C83 C87 -57.4(5)
N4 C81 C84 C89 -174.6(3)
C82 C81 C84 C89 -57.0(4)
C83 C81 C84 C89 58.7(5)
C81 C82 C85 C90 -60.4(5)
C81 C82 C85 C86 60.0(5)
C90 C85 C86 C87 60.8(5)
C82 C85 C86 C87 -59.7(5)
C85 C86 C87 C88 -60.2(5)
C85 C86 C87 C83 60.4(5)
C81 C83 C87 C86 -61.1(5)
C81 C83 C87 C88 59.0(5)
C86 C87 C88 C89 60.3(5)
C83 C87 C88 C89 -59.9(5)
C87 C88 C89 C90 -60.4(5)
C87 C88 C89 C84 60.5(5)
C81 C84 C89 C90 59.6(5)
C81 C84 C89 C88 -60.9(5)
C88 C89 C90 C85 60.2(5)
C84 C89 C90 C85 -59.7(5)
C82 C85 C90 C89 59.6(5)
C86 C85 C90 C89 -60.3(5)
